data_7062565
loop_
_publ_author_name
'Niu, Cheng'
'Zheng, Yao'
'Du, Da-Ming'

_publ_section_title
;
 Organocatalytic stereoselective construction of polycyclic
 benzo[b]thiophenes from 2-aminobenzo[b]thiophenes and alkynyl-substituted
 enones
;
_journal_issue 30
_journal_name_full 'New Journal of Chemistry'
_journal_page_first 14515
_journal_page_last 14519
_journal_paper_doi 10.1039/D3NJ02798H
_journal_volume 47
_journal_year 2023
_chemical_absolute_configuration ad
_chemical_formula_sum 'C30 H24 N2 O3 S2'
_chemical_formula_weight 524.63
_chemical_melting_point 447.5(5)
_chemical_name_systematic
(S)-4-((4-oxo-6-tosyl-1,2,3,4,6,11c-hexahydrobenzo[4,5]thieno[2,3-c]isoquinolin-5-yl)methyl)benzonitrile
_space_group_crystal_system orthorhombic
_space_group_IT_number 19
_space_group_name_Hall 'P 2ac 2ab'
_space_group_name_H-M_alt 'P 21 21 21'
_atom_sites_solution_hydrogens geom
_audit_creation_method SHELXL-2014/7
_audit_update_record
;
2023-04-06 deposited with the CCDC.	2023-07-05 downloaded from the CCDC.
;
_cell_angle_alpha 90
_cell_angle_beta 90
_cell_angle_gamma 90
_cell_formula_units_Z 4
_cell_length_a 10.378(2)
_cell_length_b 13.432(3)
_cell_length_c 18.562(4)
_cell_measurement_reflns_used 8856
_cell_measurement_temperature 296(2)
_cell_measurement_theta_max 20.41
_cell_measurement_theta_min 2.19
_cell_volume 2587.5(9)
_computing_structure_refinement 'SHELXL-2014/7 (Sheldrick, 2014)'
_diffrn_ambient_temperature 296(2)
_diffrn_measured_fraction_theta_full 0.997
_diffrn_measured_fraction_theta_max 0.997
_diffrn_measurement_device_type ccd
_diffrn_radiation_type MoK\a
_diffrn_radiation_wavelength 0.71073
_diffrn_reflns_av_R_equivalents 0.1196
_diffrn_reflns_av_unetI/netI 0.0790
_diffrn_reflns_Laue_measured_fraction_full 0.997
_diffrn_reflns_Laue_measured_fraction_max 0.997
_diffrn_reflns_limit_h_max 12
_diffrn_reflns_limit_h_min -12
_diffrn_reflns_limit_k_max 15
_diffrn_reflns_limit_k_min -15
_diffrn_reflns_limit_l_max 21
_diffrn_reflns_limit_l_min -22
_diffrn_reflns_number 58680
_diffrn_reflns_point_group_measured_fraction_full 0.997
_diffrn_reflns_point_group_measured_fraction_max 0.997
_diffrn_reflns_theta_full 25.104
_diffrn_reflns_theta_max 25.104
_diffrn_reflns_theta_min 2.480
_exptl_absorpt_coefficient_mu 0.241
_exptl_absorpt_correction_type multi-scan
_exptl_absorpt_process_details sadabs
_exptl_crystal_colour colorless
_exptl_crystal_density_diffrn 1.347
_exptl_crystal_description block
_exptl_crystal_F_000 1096
_exptl_crystal_recrystallization_method 'Re-crystallisation from solvent: ethyl acetate/petroleum ether'
_exptl_crystal_size_max 0.200
_exptl_crystal_size_mid 0.200
_exptl_crystal_size_min 0.200
_exptl_transmission_factor_max 0.864
_exptl_transmission_factor_min 0.864
_refine_diff_density_max 0.210
_refine_diff_density_min -0.259
_refine_diff_density_rms 0.049
_refine_ls_abs_structure_details
;
 Flack x determined using 977 quotients [(I+)-(I-)]/[(I+)+(I-)]
 (Parsons, Flack and Wagner, Acta Cryst. B69 (2013) 249-259).
;
_refine_ls_abs_structure_Flack 0.01(4)
_refine_ls_extinction_method none
_refine_ls_goodness_of_fit_ref 1.035
_refine_ls_hydrogen_treatment constr
_refine_ls_matrix_type full
_refine_ls_number_parameters 345
_refine_ls_number_reflns 4590
_refine_ls_number_restraints 24
_refine_ls_restrained_S_all 1.036
_refine_ls_R_factor_all 0.1125
_refine_ls_R_factor_gt 0.0540
_refine_ls_shift/su_max 0.000
_refine_ls_shift/su_mean 0.000
_refine_ls_structure_factor_coef Fsqd
_refine_ls_weighting_details 'w=1/[\s^2^(Fo^2^)+(0.0615P)^2^] where P=(Fo^2^+2Fc^2^)/3'
_refine_ls_weighting_scheme calc
_refine_ls_wR_factor_gt 0.0992
_refine_ls_wR_factor_ref 0.1197
_reflns_Friedel_coverage 0.760
_reflns_Friedel_fraction_full 0.997
_reflns_Friedel_fraction_max 0.997
_reflns_number_gt 3016
_reflns_number_total 4590
_reflns_threshold_expression 'I > 2\s(I)'
_cod_data_source_file d3nj02798h2.cif
_cod_data_source_block 1_a
_cod_depositor_comments
;
The following automatic conversions were performed:

data item '_chemical_melting_point' value '447-448' was changed to
'447.5(5)' -- the average value was taken and precision was
estimated.

Automatic conversion script
Id: cif_fix_values 8170 2020-07-09 18:12:32Z antanas 

 Adding full bibliography for 7062565--7062566.cif.
;
_cod_original_cell_volume 2587.7(10)
_cod_database_code 7062565
_shelx_shelxl_version_number 2014/7
_shelx_space_group_comment
;
The symmetry employed for this shelxl refinement is uniquely defined
by the following loop, which should always be used as a source of
symmetry information in preference to the above space-group names.
They are only intended as comments.
;
_shelx_estimated_absorpt_t_min 0.953
_shelx_estimated_absorpt_t_max 0.953

loop_
_space_group_symop_operation_xyz
'x, y, z'
'-x+1/2, -y, z+1/2'
'-x, y+1/2, -z+1/2'
'x+1/2, -y+1/2, -z'

loop_
_atom_site_label
_atom_site_type_symbol
_atom_site_fract_x
_atom_site_fract_y
_atom_site_fract_z
_atom_site_U_iso_or_equiv
_atom_site_adp_type
_atom_site_occupancy
_atom_site_site_symmetry_order
_atom_site_calc_flag
_atom_site_refinement_flags_posn
_atom_site_refinement_flags_adp
_atom_site_refinement_flags_occupancy
_atom_site_disorder_assembly
_atom_site_disorder_group
C19A C 0.7299(10) 0.6036(9) 0.9272(6) 0.073(3) Uani 0.704(16) 1 d D U P A 1
H19A H 0.7546 0.5955 0.9773 0.087 Uiso 0.704(16) 1 calc R U P A 1
H19B H 0.7688 0.5498 0.9000 0.087 Uiso 0.704(16) 1 calc R U P A 1
C19B C 0.686(2) 0.659(2) 0.9550(11) 0.077(5) Uani 0.296(16) 1 d D U P A 2
H19C H 0.7318 0.6196 0.9902 0.093 Uiso 0.296(16) 1 calc R U P A 2
H19D H 0.6458 0.7146 0.9802 0.093 Uiso 0.296(16) 1 calc R U P A 2
C1 C 0.8363(8) 1.0483(5) 0.9017(4) 0.098(3) Uani 1 1 d . . . . .
H1A H 0.8263 1.0829 0.9466 0.148 Uiso 1 1 calc R U . . .
H1B H 0.8660 1.0939 0.8655 0.148 Uiso 1 1 calc R U . . .
H1C H 0.8981 0.9957 0.9074 0.148 Uiso 1 1 calc R U . . .
C2 C 0.7088(6) 1.0050(4) 0.8792(3) 0.0581(16) Uani 1 1 d . . . . .
C3 C 0.6225(7) 0.9679(4) 0.9294(3) 0.0682(19) Uani 1 1 d . . . . .
H3 H 0.6432 0.9711 0.9781 0.082 Uiso 1 1 calc R U . . .
C4 C 0.5066(6) 0.9262(4) 0.9090(3) 0.0573(16) Uani 1 1 d . . . . .
H4 H 0.4502 0.9010 0.9434 0.069 Uiso 1 1 calc R U . . .
C5 C 0.4755(5) 0.9225(3) 0.8367(3) 0.0412(13) Uani 1 1 d . . . . .
C6 C 0.5595(5) 0.9596(3) 0.7858(3) 0.0418(13) Uani 1 1 d . . . . .
H6 H 0.5386 0.9568 0.7371 0.050 Uiso 1 1 calc R U . . .
C7 C 0.6747(5) 1.0010(3) 0.8077(3) 0.0510(14) Uani 1 1 d . . . . .
H7 H 0.7305 1.0268 0.7732 0.061 Uiso 1 1 calc R U . . .
C8 C 0.4507(5) 0.7354(3) 0.7287(3) 0.0395(13) Uani 1 1 d . . . . .
C9 C 0.5685(5) 0.6915(3) 0.7293(3) 0.0368(12) Uani 1 1 d . . . . .
C10 C 0.6152(6) 0.6761(3) 0.6577(3) 0.0424(13) Uani 1 1 d . . . . .
C11 C 0.5314(6) 0.7128(4) 0.6055(3) 0.0510(15) Uani 1 1 d . . . . .
C12 C 0.5596(8) 0.7060(5) 0.5317(3) 0.0693(18) Uani 1 1 d . . . . .
H12 H 0.5041 0.7319 0.4972 0.083 Uiso 1 1 calc R U . . .
C13 C 0.6714(9) 0.6600(5) 0.5126(4) 0.082(2) Uani 1 1 d . . . . .
H13 H 0.6911 0.6539 0.4639 0.098 Uiso 1 1 calc R U . . .
C14 C 0.7568(7) 0.6221(4) 0.5627(4) 0.0707(19) Uani 1 1 d . . . . .
H14 H 0.8323 0.5913 0.5475 0.085 Uiso 1 1 calc R U . . .
C15 C 0.7299(6) 0.6299(4) 0.6354(3) 0.0530(15) Uani 1 1 d . . . . .
H15 H 0.7873 0.6049 0.6693 0.064 Uiso 1 1 calc R U . . .
C16 C 0.6301(5) 0.6582(3) 0.7977(3) 0.0425(13) Uani 1 1 d . . . . .
H16 H 0.6638 0.5912 0.7888 0.051 Uiso 1 1 calc R U . . .
C17 C 0.7447(5) 0.7215(4) 0.8229(3) 0.0552(15) Uani 1 1 d . . . . .
H17A H 0.8184 0.7082 0.7923 0.066 Uiso 1 1 calc R U . . .
H17B H 0.7231 0.7915 0.8183 0.066 Uiso 1 1 calc R U . . .
C18 C 0.7800(7) 0.6993(5) 0.9005(4) 0.0809(19) Uani 1 1 d D U . . .
H18A H 0.8731 0.6991 0.9049 0.097 Uiso 0.704(16) 1 calc R U P A 1
H18B H 0.7471 0.7523 0.9308 0.097 Uiso 0.704(16) 1 calc R U P A 1
H18C H 0.8511 0.6525 0.8989 0.097 Uiso 0.296(16) 1 calc R U P A 2
H18D H 0.8140 0.7606 0.9204 0.097 Uiso 0.296(16) 1 calc R U P A 2
C20 C 0.5820(6) 0.5964(4) 0.9210(3) 0.0622(17) Uani 1 1 d D . . . .
C21 C 0.5301(5) 0.6480(3) 0.8567(3) 0.0435(13) Uani 1 1 d . . . . .
C22 C 0.4100(6) 0.6855(3) 0.8521(3) 0.0428(13) Uani 1 1 d . . . . .
C23 C 0.3026(6) 0.6601(4) 0.9048(3) 0.0527(15) Uani 1 1 d . . . . .
H23A H 0.3395 0.6442 0.9514 0.063 Uiso 1 1 calc R U . . .
H23B H 0.2468 0.7174 0.9107 0.063 Uiso 1 1 calc R U . . .
C24 C 0.2244(6) 0.5728(3) 0.8782(3) 0.0432(14) Uani 1 1 d . . . . .
C25 C 0.2638(6) 0.4760(3) 0.8895(3) 0.0491(14) Uani 1 1 d . . . . .
H25 H 0.3419 0.4644 0.9125 0.059 Uiso 1 1 calc R U . . .
C26 C 0.1910(6) 0.3965(3) 0.8678(3) 0.0513(15) Uani 1 1 d . . . . .
H26 H 0.2191 0.3320 0.8771 0.062 Uiso 1 1 calc R U . . .
C27 C 0.0767(6) 0.4117(4) 0.8323(3) 0.0555(16) Uani 1 1 d . . . . .
C28 C 0.0352(6) 0.5083(4) 0.8188(3) 0.0650(17) Uani 1 1 d . . . . .
H28 H -0.0412 0.5195 0.7939 0.078 Uiso 1 1 calc R U . . .
C29 C 0.1088(6) 0.5877(4) 0.8425(3) 0.0594(16) Uani 1 1 d . . . . .
H29 H 0.0800 0.6523 0.8344 0.071 Uiso 1 1 calc R U . . .
C30 C 0.0027(6) 0.3266(5) 0.8100(4) 0.0696(18) Uani 1 1 d . . . . .
N1 N 0.3714(4) 0.7466(3) 0.7915(2) 0.0404(10) Uani 1 1 d . . . . .
N2 N -0.0498(6) 0.2558(4) 0.7929(4) 0.099(2) Uani 1 1 d . . . . .
O1 O 0.2926(4) 0.9092(2) 0.7422(2) 0.0580(10) Uani 1 1 d . . . . .
O2 O 0.2434(4) 0.8663(3) 0.8688(2) 0.0662(11) Uani 1 1 d . . . . .
O3 O 0.5256(5) 0.5413(4) 0.9606(3) 0.0989(17) Uani 1 1 d . . . . .
S1 S 0.39309(15) 0.76313(10) 0.64305(8) 0.0550(4) Uani 1 1 d . . . . .
S2 S 0.33112(13) 0.86705(9) 0.80974(8) 0.0477(4) Uani 1 1 d . . . . .

loop_
_atom_site_aniso_label
_atom_site_aniso_U_11
_atom_site_aniso_U_22
_atom_site_aniso_U_33
_atom_site_aniso_U_23
_atom_site_aniso_U_13
_atom_site_aniso_U_12
C19A 0.069(6) 0.097(7) 0.052(6) 0.016(5) -0.022(5) 0.007(5)
C19B 0.071(9) 0.099(10) 0.061(9) 0.001(8) -0.017(8) -0.003(9)
C1 0.096(6) 0.093(5) 0.106(6) 0.016(4) -0.038(5) -0.037(5)
C2 0.066(4) 0.049(3) 0.060(4) 0.007(3) -0.016(3) -0.009(3)
C3 0.102(6) 0.061(4) 0.042(4) 0.003(3) -0.017(4) -0.014(4)
C4 0.077(5) 0.052(3) 0.043(4) 0.003(3) 0.011(4) -0.007(3)
C5 0.054(3) 0.028(2) 0.041(3) -0.002(2) 0.003(3) 0.003(2)
C6 0.051(4) 0.039(3) 0.036(3) 0.006(2) 0.006(3) 0.002(3)
C7 0.050(4) 0.044(3) 0.059(4) 0.013(3) -0.004(3) -0.002(3)
C8 0.052(3) 0.029(2) 0.037(3) -0.001(2) 0.002(3) -0.007(3)
C9 0.047(3) 0.024(2) 0.039(3) 0.000(2) 0.004(3) -0.003(2)
C10 0.057(4) 0.027(2) 0.043(3) 0.000(2) 0.007(3) -0.008(3)
C11 0.069(4) 0.043(3) 0.041(3) 0.000(3) 0.009(3) -0.009(3)
C12 0.097(5) 0.071(4) 0.040(4) 0.003(3) 0.008(4) -0.014(4)
C13 0.124(7) 0.067(4) 0.054(4) -0.012(4) 0.036(5) -0.019(5)
C14 0.074(5) 0.053(4) 0.085(5) -0.010(4) 0.033(4) -0.007(4)
C15 0.064(4) 0.034(3) 0.061(4) -0.002(3) 0.023(3) -0.009(3)
C16 0.051(3) 0.031(3) 0.046(3) -0.002(2) 0.000(3) 0.004(2)
C17 0.053(4) 0.044(3) 0.068(4) 0.000(3) -0.011(3) 0.000(3)
C18 0.063(4) 0.108(5) 0.072(4) -0.002(4) -0.015(4) -0.005(4)
C20 0.073(5) 0.063(4) 0.050(4) 0.015(3) -0.016(4) -0.011(3)
C21 0.056(4) 0.036(3) 0.038(3) 0.000(2) -0.004(3) -0.003(3)
C22 0.065(4) 0.031(2) 0.032(3) -0.002(2) 0.002(3) -0.009(3)
C23 0.075(4) 0.044(3) 0.040(3) -0.005(3) 0.014(3) -0.007(3)
C24 0.053(4) 0.037(3) 0.039(3) 0.003(2) 0.013(3) 0.004(3)
C25 0.053(4) 0.041(3) 0.054(4) 0.003(3) 0.002(3) 0.008(3)
C26 0.061(4) 0.031(3) 0.061(4) 0.000(3) 0.002(3) 0.007(3)
C27 0.052(4) 0.053(3) 0.062(4) -0.001(3) 0.008(3) 0.005(3)
C28 0.052(4) 0.059(4) 0.083(5) 0.006(3) -0.002(4) 0.010(3)
C29 0.061(4) 0.039(3) 0.078(4) 0.005(3) 0.014(4) 0.013(3)
C30 0.060(4) 0.061(4) 0.088(5) -0.005(4) 0.007(4) 0.000(4)
N1 0.045(3) 0.033(2) 0.043(3) -0.0015(19) 0.011(2) 0.0003(19)
N2 0.076(4) 0.079(4) 0.141(6) -0.017(4) -0.014(4) -0.013(4)
O1 0.056(2) 0.0415(19) 0.076(3) 0.0111(19) -0.017(2) 0.0084(18)
O2 0.060(2) 0.047(2) 0.092(3) -0.008(2) 0.034(2) 0.005(2)
O3 0.094(4) 0.124(4) 0.078(3) 0.059(3) -0.021(3) -0.029(3)
S1 0.0647(10) 0.0555(8) 0.0447(8) 0.0088(7) -0.0076(8) 0.0021(8)
S2 0.0484(9) 0.0313(6) 0.0635(10) -0.0007(7) 0.0074(8) 0.0038(6)

loop_
_atom_type_symbol
_atom_type_description
_atom_type_scat_dispersion_real
_atom_type_scat_dispersion_imag
_atom_type_scat_source
C C 0.0033 0.0016 'International Tables Vol C Tables 4.2.6.8 and 6.1.1.4'
H H 0.0000 0.0000 'International Tables Vol C Tables 4.2.6.8 and 6.1.1.4'
N N 0.0061 0.0033 'International Tables Vol C Tables 4.2.6.8 and 6.1.1.4'
O O 0.0106 0.0060 'International Tables Vol C Tables 4.2.6.8 and 6.1.1.4'
S S 0.1246 0.1234 'International Tables Vol C Tables 4.2.6.8 and 6.1.1.4'

loop_
_geom_angle_atom_site_label_1
_geom_angle_atom_site_label_2
_geom_angle_atom_site_label_3
_geom_angle
_geom_angle_site_symmetry_1
_geom_angle_site_symmetry_3
_geom_angle_publ_flag
C18 C19A C20 112.3(8) . . ?
C18 C19A H19A 109.1 . . ?
C20 C19A H19A 109.1 . . ?
C18 C19A H19B 109.1 . . ?
C20 C19A H19B 109.1 . . ?
H19A C19A H19B 107.9 . . ?
C20 C19B C18 112.5(15) . . ?
C20 C19B H19C 109.1 . . ?
C18 C19B H19C 109.1 . . ?
C20 C19B H19D 109.1 . . ?
C18 C19B H19D 109.1 . . ?
H19C C19B H19D 107.8 . . ?
C2 C1 H1A 109.5 . . ?
C2 C1 H1B 109.5 . . ?
H1A C1 H1B 109.5 . . ?
C2 C1 H1C 109.5 . . ?
H1A C1 H1C 109.5 . . ?
H1B C1 H1C 109.5 . . ?
C7 C2 C3 118.0(6) . . ?
C7 C2 C1 120.7(6) . . ?
C3 C2 C1 121.4(6) . . ?
C4 C3 C2 121.6(5) . . ?
C4 C3 H3 119.2 . . ?
C2 C3 H3 119.2 . . ?
C3 C4 C5 119.1(5) . . ?
C3 C4 H4 120.5 . . ?
C5 C4 H4 120.5 . . ?
C6 C5 C4 120.3(5) . . ?
C6 C5 S2 120.0(4) . . ?
C4 C5 S2 119.6(4) . . ?
C5 C6 C7 119.5(5) . . ?
C5 C6 H6 120.3 . . ?
C7 C6 H6 120.3 . . ?
C2 C7 C6 121.6(5) . . ?
C2 C7 H7 119.2 . . ?
C6 C7 H7 119.2 . . ?
C9 C8 N1 123.8(4) . . ?
C9 C8 S1 114.2(4) . . ?
N1 C8 S1 121.5(4) . . ?
C8 C9 C10 111.1(5) . . ?
C8 C9 C16 121.6(5) . . ?
C10 C9 C16 127.1(5) . . ?
C11 C10 C15 118.8(5) . . ?
C11 C10 C9 112.6(5) . . ?
C15 C10 C9 128.6(5) . . ?
C10 C11 C12 121.7(6) . . ?
C10 C11 S1 112.0(4) . . ?
C12 C11 S1 126.3(5) . . ?
C13 C12 C11 117.5(6) . . ?
C13 C12 H12 121.2 . . ?
C11 C12 H12 121.2 . . ?
C12 C13 C14 122.6(6) . . ?
C12 C13 H13 118.7 . . ?
C14 C13 H13 118.7 . . ?
C13 C14 C15 120.0(6) . . ?
C13 C14 H14 120.0 . . ?
C15 C14 H14 120.0 . . ?
C14 C15 C10 119.4(6) . . ?
C14 C15 H15 120.3 . . ?
C10 C15 H15 120.3 . . ?
C9 C16 C21 110.4(4) . . ?
C9 C16 C17 115.2(4) . . ?
C21 C16 C17 111.2(4) . . ?
C9 C16 H16 106.5 . . ?
C21 C16 H16 106.5 . . ?
C17 C16 H16 106.5 . . ?
C18 C17 C16 111.6(5) . . ?
C18 C17 H17A 109.3 . . ?
C16 C17 H17A 109.3 . . ?
C18 C17 H17B 109.3 . . ?
C16 C17 H17B 109.3 . . ?
H17A C17 H17B 108.0 . . ?
C19A C18 C17 114.1(6) . . ?
C19B C18 C17 123.4(9) . . ?
C19A C18 H18A 108.7 . . ?
C17 C18 H18A 108.7 . . ?
C19A C18 H18B 108.7 . . ?
C17 C18 H18B 108.7 . . ?
H18A C18 H18B 107.6 . . ?
C19B C18 H18C 106.5 . . ?
C17 C18 H18C 106.5 . . ?
C19B C18 H18D 106.5 . . ?
C17 C18 H18D 106.5 . . ?
H18C C18 H18D 106.5 . . ?
O3 C20 C21 127.3(6) . . ?
O3 C20 C19B 116.1(9) . . ?
C21 C20 C19B 109.6(10) . . ?
O3 C20 C19A 118.6(6) . . ?
C21 C20 C19A 113.2(6) . . ?
C22 C21 C20 124.2(5) . . ?
C22 C21 C16 123.7(5) . . ?
C20 C21 C16 112.0(5) . . ?
C21 C22 N1 121.1(5) . . ?
C21 C22 C23 123.7(5) . . ?
N1 C22 C23 115.0(5) . . ?
C24 C23 C22 111.0(4) . . ?
C24 C23 H23A 109.4 . . ?
C22 C23 H23A 109.4 . . ?
C24 C23 H23B 109.4 . . ?
C22 C23 H23B 109.4 . . ?
H23A C23 H23B 108.0 . . ?
C25 C24 C29 117.8(5) . . ?
C25 C24 C23 121.6(5) . . ?
C29 C24 C23 120.6(5) . . ?
C26 C25 C24 121.8(5) . . ?
C26 C25 H25 119.1 . . ?
C24 C25 H25 119.1 . . ?
C25 C26 C27 120.2(5) . . ?
C25 C26 H26 119.9 . . ?
C27 C26 H26 119.9 . . ?
C26 C27 C28 119.5(5) . . ?
C26 C27 C30 118.8(5) . . ?
C28 C27 C30 121.6(6) . . ?
C29 C28 C27 119.4(6) . . ?
C29 C28 H28 120.3 . . ?
C27 C28 H28 120.3 . . ?
C28 C29 C24 121.2(5) . . ?
C28 C29 H29 119.4 . . ?
C24 C29 H29 119.4 . . ?
N2 C30 C27 176.0(7) . . ?
C8 N1 C22 114.3(4) . . ?
C8 N1 S2 113.7(3) . . ?
C22 N1 S2 116.8(3) . . ?
C11 S1 C8 90.0(3) . . ?
O2 S2 O1 119.8(2) . . ?
O2 S2 N1 107.6(2) . . ?
O1 S2 N1 105.6(2) . . ?
O2 S2 C5 109.4(2) . . ?
O1 S2 C5 108.8(2) . . ?
N1 S2 C5 104.5(2) . . ?

loop_
_geom_bond_atom_site_label_1
_geom_bond_atom_site_label_2
_geom_bond_distance
_geom_bond_site_symmetry_2
_geom_bond_publ_flag
C19A C18 1.472(11) . ?
C19A C20 1.543(11) . ?
C19A H19A 0.9700 . ?
C19A H19B 0.9700 . ?
C19B C20 1.505(19) . ?
C19B C18 1.507(19) . ?
C19B H19C 0.9700 . ?
C19B H19D 0.9700 . ?
C1 C2 1.505(9) . ?
C1 H1A 0.9600 . ?
C1 H1B 0.9600 . ?
C1 H1C 0.9600 . ?
C2 C7 1.375(7) . ?
C2 C3 1.387(9) . ?
C3 C4 1.379(8) . ?
C3 H3 0.9300 . ?
C4 C5 1.382(7) . ?
C4 H4 0.9300 . ?
C5 C6 1.378(7) . ?
C5 S2 1.746(5) . ?
C6 C7 1.380(7) . ?
C6 H6 0.9300 . ?
C7 H7 0.9300 . ?
C8 C9 1.358(7) . ?
C8 N1 1.434(6) . ?
C8 S1 1.740(5) . ?
C9 C10 1.431(7) . ?
C9 C16 1.490(7) . ?
C10 C11 1.392(7) . ?
C10 C15 1.405(7) . ?
C11 C12 1.403(8) . ?
C11 S1 1.733(6) . ?
C12 C13 1.361(9) . ?
C12 H12 0.9300 . ?
C13 C14 1.381(9) . ?
C13 H13 0.9300 . ?
C14 C15 1.383(8) . ?
C14 H14 0.9300 . ?
C15 H15 0.9300 . ?
C16 C21 1.515(7) . ?
C16 C17 1.535(7) . ?
C16 H16 0.9800 . ?
C17 C18 1.514(8) . ?
C17 H17A 0.9700 . ?
C17 H17B 0.9700 . ?
C18 H18A 0.9700 . ?
C18 H18B 0.9700 . ?
C18 H18C 0.9700 . ?
C18 H18D 0.9700 . ?
C20 O3 1.196(7) . ?
C20 C21 1.482(8) . ?
C21 C22 1.346(7) . ?
C22 N1 1.451(6) . ?
C22 C23 1.521(7) . ?
C23 C24 1.509(7) . ?
C23 H23A 0.9700 . ?
C23 H23B 0.9700 . ?
C24 C25 1.379(7) . ?
C24 C29 1.385(8) . ?
C25 C26 1.368(7) . ?
C25 H25 0.9300 . ?
C26 C27 1.371(8) . ?
C26 H26 0.9300 . ?
C27 C28 1.391(7) . ?
C27 C30 1.438(9) . ?
C28 C29 1.384(8) . ?
C28 H28 0.9300 . ?
C29 H29 0.9300 . ?
C30 N2 1.141(7) . ?
N1 S2 1.705(4) . ?
O1 S2 1.432(4) . ?
O2 S2 1.425(4) . ?

loop_
_geom_torsion_atom_site_label_1
_geom_torsion_atom_site_label_2
_geom_torsion_atom_site_label_3
_geom_torsion_atom_site_label_4
_geom_torsion
_geom_torsion_site_symmetry_1
_geom_torsion_site_symmetry_2
_geom_torsion_site_symmetry_3
_geom_torsion_site_symmetry_4
_geom_torsion_publ_flag
C7 C2 C3 C4 1.2(9) . . . . ?
C1 C2 C3 C4 -178.6(6) . . . . ?
C2 C3 C4 C5 -0.7(9) . . . . ?
C3 C4 C5 C6 0.2(8) . . . . ?
C3 C4 C5 S2 178.3(4) . . . . ?
C4 C5 C6 C7 -0.3(7) . . . . ?
S2 C5 C6 C7 -178.4(3) . . . . ?
C3 C2 C7 C6 -1.3(8) . . . . ?
C1 C2 C7 C6 178.5(5) . . . . ?
C5 C6 C7 C2 0.9(7) . . . . ?
N1 C8 C9 C10 170.3(4) . . . . ?
S1 C8 C9 C10 -1.7(5) . . . . ?
N1 C8 C9 C16 -5.1(7) . . . . ?
S1 C8 C9 C16 -177.1(3) . . . . ?
C8 C9 C10 C11 2.1(6) . . . . ?
C16 C9 C10 C11 177.3(4) . . . . ?
C8 C9 C10 C15 -177.5(5) . . . . ?
C16 C9 C10 C15 -2.3(8) . . . . ?
C15 C10 C11 C12 -0.9(7) . . . . ?
C9 C10 C11 C12 179.5(5) . . . . ?
C15 C10 C11 S1 178.0(3) . . . . ?
C9 C10 C11 S1 -1.7(5) . . . . ?
C10 C11 C12 C13 1.4(8) . . . . ?
S1 C11 C12 C13 -177.3(5) . . . . ?
C11 C12 C13 C14 -1.0(9) . . . . ?
C12 C13 C14 C15 0.1(10) . . . . ?
C13 C14 C15 C10 0.4(8) . . . . ?
C11 C10 C15 C14 0.0(7) . . . . ?
C9 C10 C15 C14 179.6(5) . . . . ?
C8 C9 C16 C21 19.1(6) . . . . ?
C10 C9 C16 C21 -155.6(4) . . . . ?
C8 C9 C16 C17 -107.8(5) . . . . ?
C10 C9 C16 C17 77.5(6) . . . . ?
C9 C16 C17 C18 165.8(5) . . . . ?
C21 C16 C17 C18 39.3(6) . . . . ?
C20 C19A C18 C17 -57.5(12) . . . . ?
C20 C19B C18 C17 29(3) . . . . ?
C16 C17 C18 C19A 18.9(9) . . . . ?
C16 C17 C18 C19B -25.7(18) . . . . ?
C18 C19B C20 O3 160.6(14) . . . . ?
C18 C19B C20 C21 -46(2) . . . . ?
C18 C19A C20 O3 -155.4(8) . . . . ?
C18 C19A C20 C21 34.5(12) . . . . ?
O3 C20 C21 C22 37.3(9) . . . . ?
C19B C20 C21 C22 -111.8(14) . . . . ?
C19A C20 C21 C22 -153.6(7) . . . . ?
O3 C20 C21 C16 -145.6(7) . . . . ?
C19B C20 C21 C16 65.4(14) . . . . ?
C19A C20 C21 C16 23.5(8) . . . . ?
C9 C16 C21 C22 -14.1(6) . . . . ?
C17 C16 C21 C22 115.1(5) . . . . ?
C9 C16 C21 C20 168.7(4) . . . . ?
C17 C16 C21 C20 -62.1(5) . . . . ?
C20 C21 C22 N1 171.6(4) . . . . ?
C16 C21 C22 N1 -5.3(7) . . . . ?
C20 C21 C22 C23 -14.4(8) . . . . ?
C16 C21 C22 C23 168.8(4) . . . . ?
C21 C22 C23 C24 -92.1(6) . . . . ?
N1 C22 C23 C24 82.3(5) . . . . ?
C22 C23 C24 C25 83.0(6) . . . . ?
C22 C23 C24 C29 -98.1(6) . . . . ?
C29 C24 C25 C26 -1.3(8) . . . . ?
C23 C24 C25 C26 177.6(5) . . . . ?
C24 C25 C26 C27 1.5(8) . . . . ?
C25 C26 C27 C28 -0.2(8) . . . . ?
C25 C26 C27 C30 179.8(5) . . . . ?
C26 C27 C28 C29 -1.3(8) . . . . ?
C30 C27 C28 C29 178.8(5) . . . . ?
C27 C28 C29 C24 1.4(8) . . . . ?
C25 C24 C29 C28 -0.2(8) . . . . ?
C23 C24 C29 C28 -179.1(5) . . . . ?
C9 C8 N1 C22 -15.2(6) . . . . ?
S1 C8 N1 C22 156.2(3) . . . . ?
C9 C8 N1 S2 122.4(4) . . . . ?
S1 C8 N1 S2 -66.2(4) . . . . ?
C21 C22 N1 C8 20.1(6) . . . . ?
C23 C22 N1 C8 -154.4(4) . . . . ?
C21 C22 N1 S2 -116.1(4) . . . . ?
C23 C22 N1 S2 69.3(4) . . . . ?
C10 C11 S1 C8 0.6(4) . . . . ?
C12 C11 S1 C8 179.4(5) . . . . ?
C9 C8 S1 C11 0.6(4) . . . . ?
N1 C8 S1 C11 -171.6(4) . . . . ?
C8 N1 S2 O2 174.7(3) . . . . ?
C22 N1 S2 O2 -48.7(4) . . . . ?
C8 N1 S2 O1 45.6(4) . . . . ?
C22 N1 S2 O1 -177.8(4) . . . . ?
C8 N1 S2 C5 -69.1(4) . . . . ?
C22 N1 S2 C5 67.5(4) . . . . ?
C6 C5 S2 O2 -160.0(4) . . . . ?
C4 C5 S2 O2 21.8(5) . . . . ?
C6 C5 S2 O1 -27.5(4) . . . . ?
C4 C5 S2 O1 154.4(4) . . . . ?
C6 C5 S2 N1 85.0(4) . . . . ?
C4 C5 S2 N1 -93.2(4) . . . . ?
